data_1545696
loop_
_publ_author_name
'Corici, Livia'
'Sova, Sergiu'
'Badea, Valentin'
'Aparaschivei, Diana'
'Costisor, Otilia'
'Cseh, Liliana'

_publ_section_title
;
 Investigations on photochromic properties of
 2,6-bis(5-bromo-2-hydroxybenzylidene)cyclohexanone
;
_journal_name_full 'Photochem. Photobiol. Sci.'
_journal_paper_doi 10.1039/C6PP00466K
_journal_year 2017
_chemical_absolute_configuration ad
_chemical_formula_moiety 'C20 H15 Br2 O2, Cl O4, 0.38(H2 O)'
_chemical_formula_sum 'C20 H15.75 Br2 Cl O6.38'
_chemical_formula_weight 553.35
_space_group_crystal_system monoclinic
_space_group_IT_number 4
_space_group_name_Hall 'P 2yb'
_space_group_name_H-M_alt 'P 1 21 1'
_symmetry_space_group_name_Hall 'P 2yb'
_symmetry_space_group_name_H-M 'P 1 21 1'
_atom_sites_solution_hydrogens mixed
_atom_sites_solution_primary direct
_audit_creation_date 2016-12-15
_audit_creation_method
;
Olex2 1.2
(compiled 2016.11.30 svn.r3356 for OlexSys, GUI svn.r5269)
;
_audit_update_record
;
2016-12-15 deposited with the CCDC.
2017-04-06 downloaded from the CCDC.
;
_cell_angle_alpha 90
_cell_angle_beta 91.184(5)
_cell_angle_gamma 90
_cell_formula_units_Z 8
_cell_length_a 13.2991(6)
_cell_length_b 20.2762(12)
_cell_length_c 15.0236(7)
_cell_measurement_reflns_used 6178
_cell_measurement_temperature 200.00(14)
_cell_measurement_theta_max 20.9590
_cell_measurement_theta_min 1.5510
_cell_volume 4050.3(4)
_computing_cell_refinement 'CrysAlisPro 1.171.38.41 (Rigaku OD, 2015)'
_computing_data_collection 'CrysAlisPro 1.171.38.41 (Rigaku OD, 2015)'
_computing_data_reduction 'CrysAlisPro 1.171.38.41 (Rigaku OD, 2015)'
_computing_molecular_graphics 'Olex2 (Dolomanov et al., 2009)'
_computing_publication_material 'Olex2 (Dolomanov et al., 2009)'
_computing_structure_refinement 'ShelXL (Sheldrick, 2015)'
_computing_structure_solution 'ShelXS (Sheldrick, 2008)'
_diffrn_ambient_environment N~2~
_diffrn_ambient_temperature 200.00(14)
_diffrn_detector 'CCD plate'
_diffrn_detector_area_resol_mean 8.0797
_diffrn_detector_type Eos
_diffrn_measured_fraction_theta_full 0.994
_diffrn_measured_fraction_theta_max 0.994
_diffrn_measurement_details
;
List of Runs (angles in degrees, time in seconds):

  # Type    Start    End  Width  t~exp~   \w     \q     \k     \f   Frames
#--------------------------------------------------------------------------
  1  \w    -76.00 -35.00   1.00  100.00    --  -15.60-178.00  60.00   41
  2  \w    -16.00  23.00   1.00  100.00    --  -15.60 -99.00  60.00   39
  3  \w      2.00  54.00   1.00  100.00    --   17.79  57.00-180.00   52
  4  \w      0.00  28.00   1.00  100.00    --   17.79  19.00 120.00   28
  5  \w     35.00  89.00   1.00  100.00    --   17.79  19.00 120.00   54
  6  \w     -7.00  73.00   1.00  100.00    --   17.79  77.00-120.00   80
  7  \w     10.00  85.00   1.00  100.00    --   17.79  57.00  30.00   75
  8  \w      8.00  67.00   1.00  100.00    --   17.79  57.00 -30.00   59
  9  \w     22.00  54.00   1.00  100.00    --   17.79 -99.00 150.00   32
 10  \w    -44.00  13.00   1.00  100.00    --   17.79 -77.00 150.00   57
 11  \w    -51.00  24.00   1.00  100.00    --   17.79 -38.00  30.00   75
;
_diffrn_measurement_device 'four-circle diffractometer'
_diffrn_measurement_device_type 'Xcalibur, Eos'
_diffrn_measurement_method '\w scans'
_diffrn_orient_matrix_type 'CrysAlisPro convention (1999,Acta A55,543-557)'
_diffrn_orient_matrix_UB_11 0.0202776000
_diffrn_orient_matrix_UB_12 -0.0067606000
_diffrn_orient_matrix_UB_13 0.0430817000
_diffrn_orient_matrix_UB_21 -0.0474267000
_diffrn_orient_matrix_UB_22 -0.0121047000
_diffrn_orient_matrix_UB_23 0.0133122000
_diffrn_orient_matrix_UB_31 0.0136250000
_diffrn_orient_matrix_UB_32 -0.0320996000
_diffrn_orient_matrix_UB_33 -0.0140754000
_diffrn_radiation_monochromator graphite
_diffrn_radiation_probe x-ray
_diffrn_radiation_type 'Mo K\a'
_diffrn_radiation_wavelength 0.71073
_diffrn_reflns_av_R_equivalents 0.0745
_diffrn_reflns_av_unetI/netI 0.1035
_diffrn_reflns_Laue_measured_fraction_full 0.998
_diffrn_reflns_Laue_measured_fraction_max 0.998
_diffrn_reflns_limit_h_max 14
_diffrn_reflns_limit_h_min -14
_diffrn_reflns_limit_k_max 22
_diffrn_reflns_limit_k_min -22
_diffrn_reflns_limit_l_max 16
_diffrn_reflns_limit_l_min -16
_diffrn_reflns_number 37527
_diffrn_reflns_point_group_measured_fraction_full 0.999
_diffrn_reflns_point_group_measured_fraction_max 0.999
_diffrn_reflns_theta_full 23.256
_diffrn_reflns_theta_max 23.256
_diffrn_reflns_theta_min 1.532
_diffrn_source 'fine-focus sealed X-ray tube'
_diffrn_source_type 'Enhance (Mo) X-ray Source'
_exptl_absorpt_coefficient_mu 4.172
_exptl_absorpt_correction_T_max 1.00000
_exptl_absorpt_correction_T_min 0.47867
_exptl_absorpt_correction_type multi-scan
_exptl_absorpt_process_details
;
CrysAlisPro 1.171.38.41 (Rigaku Oxford Diffraction, 2015)
Empirical absorption correction using spherical harmonics,
 implemented in SCALE3 ABSPACK scaling algorithm.
;
_exptl_crystal_colour 'clear dark brown'
_exptl_crystal_colour_lustre clear
_exptl_crystal_colour_modifier dark
_exptl_crystal_colour_primary brown
_exptl_crystal_density_diffrn 1.815
_exptl_crystal_description prism
_exptl_crystal_F_000 2190
_exptl_crystal_size_max 0.3
_exptl_crystal_size_mid 0.2
_exptl_crystal_size_min 0.05
_refine_diff_density_max 1.789
_refine_diff_density_min -1.034
_refine_diff_density_rms 0.122
_refine_ls_abs_structure_details
;
 Refined as an inversion twin.
;
_refine_ls_abs_structure_Flack 0.31(2)
_refine_ls_extinction_method none
_refine_ls_goodness_of_fit_ref 1.018
_refine_ls_hydrogen_treatment constr
_refine_ls_matrix_type full
_refine_ls_number_parameters 1034
_refine_ls_number_reflns 11580
_refine_ls_number_restraints 162
_refine_ls_restrained_S_all 1.024
_refine_ls_R_factor_all 0.1335
_refine_ls_R_factor_gt 0.0759
_refine_ls_shift/su_max 0.001
_refine_ls_shift/su_mean 0.000
_refine_ls_structure_factor_coef Fsqd
_refine_ls_weighting_details 'w=1/[\s^2^(Fo^2^)+(0.1087P)^2^+3.7554P] where P=(Fo^2^+2Fc^2^)/3'
_refine_ls_weighting_scheme calc
_refine_ls_wR_factor_gt 0.1755
_refine_ls_wR_factor_ref 0.2089
_reflns_Friedel_coverage 0.937
_reflns_Friedel_fraction_full 0.999
_reflns_Friedel_fraction_max 0.999
_reflns_number_gt 7177
_reflns_number_total 11580
_reflns_threshold_expression 'I > 2\s(I)'
_cod_data_source_file c6pp00466k2.cif
_cod_data_source_block shi_3355_lics
_cod_original_cell_volume 4050.3(3)
_cod_database_code 1545696
_chemical_oxdiff_formula 'C20 H20 O2 Br2 Cl2'
_chemical_oxdiff_usercomment Br_AH
_shelx_space_group_comment
;
The symmetry employed for this shelxl refinement is uniquely defined
by the following loop, which should always be used as a source of
symmetry information in preference to the above space-group names.
They are only intended as comments.
;
_reflns_odcompleteness_completeness 99.98
_reflns_odcompleteness_iscentric 1
_reflns_odcompleteness_theta 26.32
_olex2_refinement_description
;
1. Twinned data refinement
 Scales: 0.69(2) 0.31(2)
2. Fixed Uiso
 At 1.2 times of:
  All C(H) groups
 At 1.5 times of:
  All O(H) groups, All O(H,H) groups
3. Restrained distances
 O12X-O10X \\sim O9X-O11X \\sim O10X-O9X \\sim O12X-O9X \\sim O11X-O12X \\sim
O11X-O10X
 with sigma of 0.01
 Cl11-O12X \\sim Cl11-O10X \\sim Cl11-O11X \\sim Cl11-O9X
 with sigma of 0.01
 Cl10-O15 \\sim Cl10-O16 \\sim Cl10-O14 \\sim Cl10-O13
 with sigma of 0.01
4. Uiso/Uaniso restraints and constraints
Uanis(C17C) \\sim Ueq: with sigma of 0.01 and sigma for terminal atoms of 0.02
Uanis(C15C) \\sim Ueq, Uanis(C19A) \\sim Ueq, Uanis(C15A) \\sim Ueq, Uanis(C4D)
\\sim Ueq, Uanis(C13D) \\sim Ueq, Uanis(C4C) \\sim Ueq: with sigma of 0.01 and
sigma for terminal atoms of 0.02
Uanis(C12C) \\sim Ueq, Uanis(C13C) \\sim Ueq: with sigma of 0.01 and sigma for
terminal atoms of 0.02
Uanis(C1D) \\sim Ueq: with sigma of 0.01 and sigma for terminal atoms of 0.02
Uiso(Cl11)
Uiso(Cl11) = Uiso(O9X) = Uiso(O10X) = Uiso(O11X) = Uiso(O12X)
Uiso(O15) = Uiso(O16) = Uiso(O14) = Uiso(O13)
5. Others
 Fixed Sof: O13X(0.5) O14(0.5) O15X(0.5) O16X(0.5) O13(0.5) O14X(0.5) O15(0.5)
 O16(0.5) Cl(0.75) O9(0.75) O10(0.75) O11(0.75) O12(0.75) Cl11(0.25) O9X(0.25)
 O10X(0.25) O11X(0.25) O12X(0.25) O1W(0.6) H1WA(0.6) H1WB(0.6) O3W(0.4)
 H3WA(0.4) H3WB(0.4) O2W(0.5) H2WA(0.5) H2WB(0.5)
6.a Riding coordinates:
 O2A(H2A), O2C(H2C), O2B(H2B), O1W(H1WA,H1WB), O3W(H3WA,H3WB)
6.b Aromatic/amide H refined with riding coordinates:
 C3A(H3A), C7A(H7A), C6C(H6C), C3B(H3B), C6B(H6B), C7B(H7B), C2D(H2DA),
 C3D(H3D), C6D(H6D), C7D(H7D)
6.c Idealised tetrahedral OH refined as rotating group:
 O2D(H2D)
;
_shelx_shelxl_version_number 2014/7
_olex2_date_sample_data_collection 2016-12-07
_olex2_submission_special_instructions 'No special instructions were received'
_oxdiff_exptl_absorpt_empirical_details
;
Empirical correction (ABSPACK) includes:
- Absorption correction using spherical harmonics
- Frame scaling
;
_oxdiff_exptl_absorpt_empirical_full_max 2.164
_oxdiff_exptl_absorpt_empirical_full_min 0.752

loop_
_space_group_symop_operation_xyz
'x, y, z'
'-x, y+1/2, -z'

loop_
_atom_site_label
_atom_site_type_symbol
_atom_site_fract_x
_atom_site_fract_y
_atom_site_fract_z
_atom_site_U_iso_or_equiv
_atom_site_adp_type
_atom_site_occupancy
_atom_site_site_symmetry_order
_atom_site_calc_flag
_atom_site_refinement_flags_posn
_atom_site_refinement_flags_adp
_atom_site_refinement_flags_occupancy
_atom_site_disorder_assembly
_atom_site_disorder_group
Br1A Br 0.64599(19) 0.48649(14) -0.12069(18) 0.0625(8) Uani 1 1 d . . . . .
Br2A Br -0.1347(2) 0.11788(15) 0.23850(19) 0.0694(9) Uani 1 1 d . . . . .
O1A O 0.3048(11) 0.3297(10) 0.0232(10) 0.054(5) Uani 1 1 d . . . . .
O2A O 0.0411(12) 0.3794(9) 0.1502(10) 0.061(5) Uani 1 1 d . . . . .
H2A H 0.0174 0.4069 0.1840 0.092 Uiso 1 1 d R . . . .
C1A C 0.5417(18) 0.4353(14) -0.0720(14) 0.048(7) Uani 1 1 d . . . . .
C2A C 0.4623(19) 0.4678(14) -0.0281(16) 0.057(7) Uani 1 1 d . . . . .
H2AA H 0.4610 0.5136 -0.0232 0.069 Uiso 1 1 calc R . . . .
C3A C 0.3890(19) 0.4307(17) 0.0062(16) 0.060(8) Uani 1 1 d . . . . .
H3A H 0.3389 0.4506 0.0392 0.072 Uiso 1 1 calc R . . . .
C4A C 0.3873(19) 0.3665(17) -0.0063(14) 0.053(7) Uani 1 1 d . . . . .
C5A C 0.4657(17) 0.3318(12) -0.0462(14) 0.041(6) Uani 1 1 d . . . . .
C6A C 0.5437(16) 0.3691(13) -0.0818(13) 0.041(6) Uani 1 1 d . . . . .
H6A H 0.5959 0.3488 -0.1115 0.050 Uiso 1 1 calc R . . . .
C7A C 0.4571(17) 0.2606(14) -0.0575(15) 0.055(7) Uani 1 1 d . . . . .
H7A H 0.5070 0.2368 -0.0856 0.066 Uiso 1 1 calc R . . . .
C8A C 0.3720(17) 0.2290(13) -0.0252(14) 0.043(6) Uani 1 1 d . . . . .
C9A C 0.3619(17) 0.1563(16) -0.0337(18) 0.072(9) Uani 1 1 d . . . . .
H9AA H 0.3937 0.1349 0.0174 0.086 Uiso 1 1 calc R . . . .
H9AB H 0.3952 0.1414 -0.0869 0.086 Uiso 1 1 calc R . . . .
C10A C 0.2499(17) 0.1376(14) -0.0391(17) 0.062(8) Uani 1 1 d . . . . .
H10A H 0.2206 0.1553 -0.0937 0.074 Uiso 1 1 calc R . . . .
H10B H 0.2440 0.0899 -0.0417 0.074 Uiso 1 1 calc R . . . .
C11A C 0.1942(19) 0.1613(13) 0.0346(16) 0.058(7) Uani 1 1 d . . . . .
H11A H 0.2150 0.1373 0.0877 0.069 Uiso 1 1 calc R . . . .
H11B H 0.1233 0.1525 0.0238 0.069 Uiso 1 1 calc R . . . .
C12A C 0.2081(16) 0.2344(14) 0.0513(14) 0.045(7) Uani 1 1 d . . . . .
C13A C 0.2969(18) 0.2637(14) 0.0135(14) 0.046(6) Uani 1 1 d . . . . .
C14A C 0.1461(17) 0.2745(15) 0.0932(13) 0.049(7) Uani 1 1 d . . . . .
H14A H 0.1659 0.3185 0.0910 0.059 Uiso 1 1 calc R . . . .
C15A C 0.0548(17) 0.2649(13) 0.1413(15) 0.045(6) Uani 1 1 d . U . . .
C16A C 0.0086(17) 0.2036(15) 0.1655(14) 0.060(8) Uani 1 1 d . . . . .
H16A H 0.0406 0.1641 0.1523 0.072 Uiso 1 1 calc R . . . .
C17A C -0.0796(17) 0.2022(14) 0.2066(14) 0.045(6) Uani 1 1 d . . . . .
C18A C -0.1310(18) 0.2543(14) 0.2325(14) 0.046(7) Uani 1 1 d . . . . .
H18A H -0.1914 0.2514 0.2624 0.055 Uiso 1 1 calc R . . . .
C19A C -0.0888(18) 0.3102(14) 0.2122(14) 0.049(6) Uani 1 1 d . U . . .
H19A H -0.1225 0.3480 0.2298 0.059 Uiso 1 1 calc R . . . .
C20A C 0.0010(18) 0.3203(15) 0.1671(15) 0.056(8) Uani 1 1 d . . . . .
Br1C Br 0.65319(19) 0.19529(14) 0.38903(19) 0.0643(8) Uani 1 1 d . . . . .
Br2C Br -0.15372(19) 0.55369(13) 0.72095(17) 0.0596(8) Uani 1 1 d . . . . .
O1C O 0.3051(11) 0.3487(8) 0.5236(10) 0.047(4) Uani 1 1 d . . . . .
O2C O 0.0442(12) 0.2920(9) 0.6599(10) 0.055(4) Uani 1 1 d . . . . .
H2C H 0.0864 0.2782 0.6984 0.082 Uiso 1 1 d R . . . .
C1C C 0.5478(17) 0.2459(12) 0.4357(15) 0.042(6) Uani 1 1 d . . . . .
C2C C 0.4745(18) 0.2125(13) 0.4838(15) 0.050(7) Uani 1 1 d . . . . .
H2CA H 0.4810 0.1678 0.4966 0.060 Uiso 1 1 calc R . . . .
C3C C 0.3895(18) 0.2492(12) 0.5126(15) 0.050(7) Uani 1 1 d . . . . .
H3C H 0.3370 0.2287 0.5419 0.060 Uiso 1 1 calc R . . . .
C4C C 0.3881(18) 0.3161(12) 0.4954(16) 0.048(6) Uani 1 1 d . U . . .
C5C C 0.4609(17) 0.3511(16) 0.4495(13) 0.050(7) Uani 1 1 d . . . . .
C6C C 0.5450(17) 0.3104(13) 0.4199(15) 0.048(7) Uani 1 1 d . . . . .
H6C H 0.5974 0.3301 0.3895 0.058 Uiso 1 1 calc R . . . .
C7C C 0.449(2) 0.4183(13) 0.4403(14) 0.050(7) Uani 1 1 d . . . . .
H7C H 0.4997 0.4417 0.4129 0.060 Uiso 1 1 calc R . . . .
C8C C 0.3664(19) 0.4533(13) 0.4690(17) 0.056(7) Uani 1 1 d . . . . .
C9C C 0.3522(19) 0.5228(13) 0.4593(15) 0.056(7) Uani 1 1 d . . . . .
H9CA H 0.3871 0.5383 0.4072 0.068 Uiso 1 1 calc R . . . .
H9CB H 0.3801 0.5454 0.5110 0.068 Uiso 1 1 calc R . . . .
C10C C 0.2420(19) 0.5384(15) 0.4495(15) 0.070(9) Uani 1 1 d . . . . .
H10C H 0.2161 0.5194 0.3944 0.084 Uiso 1 1 calc R . . . .
H10D H 0.2335 0.5859 0.4457 0.084 Uiso 1 1 calc R . . . .
C11C C 0.1790(17) 0.5114(12) 0.5294(14) 0.046(6) Uani 1 1 d . . . . .
H11C H 0.1960 0.5363 0.5828 0.055 Uiso 1 1 calc R . . . .
H11D H 0.1079 0.5178 0.5163 0.055 Uiso 1 1 calc R . . . .
C12C C 0.1977(19) 0.4427(13) 0.5455(15) 0.052(7) Uani 1 1 d . U . . .
C13C C 0.2951(16) 0.4128(11) 0.5149(13) 0.034(5) Uani 1 1 d . U . . .
C14C C 0.1396(17) 0.3988(11) 0.5965(13) 0.037(6) Uani 1 1 d . . . . .
H14C H 0.1661 0.3566 0.6033 0.045 Uiso 1 1 calc R . . . .
C15C C 0.0453(16) 0.4101(12) 0.6393(14) 0.037(6) Uani 1 1 d . U . . .
C16C C 0.0028(16) 0.4702(12) 0.6542(12) 0.039(6) Uani 1 1 d . . . . .
H16C H 0.0327 0.5086 0.6337 0.047 Uiso 1 1 calc R . . . .
C17C C -0.090(2) 0.4727(14) 0.7025(16) 0.058(7) Uani 1 1 d . U . . .
C18C C -0.1366(16) 0.4130(12) 0.7290(14) 0.039(6) Uani 1 1 d . . . . .
H18C H -0.1995 0.4150 0.7549 0.047 Uiso 1 1 calc R . . . .
C19C C -0.0914(17) 0.3515(12) 0.7174(14) 0.042(6) Uani 1 1 d . . . . .
H19C H -0.1208 0.3127 0.7372 0.050 Uiso 1 1 calc R . . . .
C20C C 0.0009(16) 0.3516(10) 0.6742(14) 0.033(5) Uani 1 1 d . . . . .
Br1B Br -0.3794(2) 0.52837(19) 0.5573(2) 0.0951(12) Uani 1 1 d . . . . .
Br2B Br 0.40466(19) 0.14911(12) 0.23501(17) 0.0546(7) Uani 1 1 d . . . . .
O1B O -0.0300(11) 0.3765(8) 0.4218(9) 0.043(4) Uani 1 1 d . . . . .
O2B O 0.2432(12) 0.4230(8) 0.2894(10) 0.053(4) Uani 1 1 d . . . . .
H2B H 0.2813 0.4563 0.2829 0.080 Uiso 1 1 d R . . . .
C1B C -0.2711(19) 0.4783(13) 0.5107(16) 0.049(6) Uani 1 1 d . . . . .
C2B C -0.1970(18) 0.5093(13) 0.4633(16) 0.053(7) Uani 1 1 d . . . . .
H2BA H -0.1998 0.5547 0.4542 0.064 Uiso 1 1 calc R . . . .
C3B C -0.1230(18) 0.4750(14) 0.4311(16) 0.050(7) Uani 1 1 d . . . . .
H3B H -0.0764 0.4951 0.3946 0.059 Uiso 1 1 calc R . . . .
C4B C -0.1143(16) 0.4112(14) 0.4509(15) 0.045(6) Uani 1 1 d . . . . .
C5B C -0.1879(17) 0.3756(13) 0.4954(14) 0.042(6) Uani 1 1 d . . . . .
C6B C -0.2692(17) 0.4134(15) 0.5265(15) 0.056(8) Uani 1 1 d . . . . .
H6B H -0.3208 0.3934 0.5575 0.067 Uiso 1 1 calc R . . . .
C7B C -0.1725(16) 0.3072(12) 0.5088(13) 0.038(6) Uani 1 1 d . . . . .
H7B H -0.2203 0.2833 0.5395 0.046 Uiso 1 1 calc R . . . .
C8B C -0.0894(17) 0.2750(11) 0.4779(14) 0.037(6) Uani 1 1 d . . . . .
C9B C -0.0757(17) 0.2021(12) 0.4896(15) 0.049(6) Uani 1 1 d . . . . .
H9BA H -0.1058 0.1883 0.5448 0.059 Uiso 1 1 calc R . . . .
H9BB H -0.1095 0.1790 0.4410 0.059 Uiso 1 1 calc R . . . .
C10B C 0.034(2) 0.1847(16) 0.491(2) 0.087(10) Uani 1 1 d . . . . .
H10E H 0.0618 0.1976 0.5489 0.104 Uiso 1 1 calc R . . . .
H10F H 0.0393 0.1372 0.4872 0.104 Uiso 1 1 calc R . . . .
C11B C 0.092(2) 0.2125(12) 0.4258(17) 0.060(8) Uani 1 1 d . . . . .
H11E H 0.0839 0.1857 0.3726 0.073 Uiso 1 1 calc R . . . .
H11F H 0.1619 0.2086 0.4451 0.073 Uiso 1 1 calc R . . . .
C12B C 0.0745(15) 0.2818(12) 0.4000(13) 0.033(5) Uani 1 1 d . . . . .
C13B C -0.0192(16) 0.3116(13) 0.4340(14) 0.040(6) Uani 1 1 d . . . . .
C14B C 0.1306(17) 0.3219(12) 0.3543(14) 0.044(6) Uani 1 1 d . . . . .
H14B H 0.1066 0.3649 0.3495 0.053 Uiso 1 1 calc R . . . .
C15B C 0.2287(16) 0.3089(12) 0.3082(15) 0.043(6) Uani 1 1 d . . . . .
C16B C 0.2672(16) 0.2436(11) 0.2923(13) 0.037(6) Uani 1 1 d . . . . .
H16B H 0.2302 0.2068 0.3091 0.044 Uiso 1 1 calc R . . . .
C17B C 0.3571(17) 0.2355(11) 0.2528(13) 0.034(6) Uani 1 1 d . . . . .
C18B C 0.4096(17) 0.2900(13) 0.2209(14) 0.044(7) Uani 1 1 d . . . . .
H18B H 0.4699 0.2841 0.1916 0.053 Uiso 1 1 calc R . . . .
C19B C 0.3727(18) 0.3507(12) 0.2326(15) 0.044(6) Uani 1 1 d . . . . .
H19B H 0.4096 0.3864 0.2121 0.053 Uiso 1 1 calc R . . . .
C20B C 0.281(2) 0.3630(12) 0.2741(15) 0.046(7) Uani 1 1 d . . . . .
Br1D Br -0.3791(2) 0.17084(16) 1.09276(19) 0.0734(9) Uani 1 1 d . . . . .
Br2D Br 0.40054(19) 0.52722(13) 0.72140(17) 0.0606(8) Uani 1 1 d . . . . .
O1D O -0.0341(10) 0.3126(8) 0.9284(9) 0.041(4) Uani 1 1 d . . . . .
O2D O 0.2436(13) 0.2584(9) 0.7992(11) 0.057(5) Uani 1 1 d . . . . .
H2D H 0.2575 0.2333 0.7585 0.086 Uiso 1 1 calc GR . . . .
C1D C -0.2756(15) 0.2167(12) 1.0368(13) 0.037(6) Uani 1 1 d . U . . .
C2D C -0.2009(17) 0.1802(16) 0.9922(13) 0.059(7) Uani 1 1 d . . . . .
H2DA H -0.2070 0.1346 0.9883 0.071 Uiso 1 1 calc R . . . .
C3D C -0.1165(17) 0.2118(12) 0.9532(14) 0.047(6) Uani 1 1 d . . . . .
H3D H -0.0661 0.1893 0.9237 0.057 Uiso 1 1 calc R . . . .
C4D C -0.1180(17) 0.2835(12) 0.9645(13) 0.038(6) Uani 1 1 d . U . . .
C5D C -0.1901(17) 0.3185(12) 1.0035(15) 0.043(6) Uani 1 1 d . . . . .
C6D C -0.2742(17) 0.2815(13) 1.0433(14) 0.044(6) Uani 1 1 d . . . . .
H6D H -0.3251 0.3037 1.0723 0.052 Uiso 1 1 calc R . . . .
C7D C -0.1829(17) 0.3859(13) 1.0103(14) 0.046(6) Uani 1 1 d . . . . .
H7D H -0.2327 0.4105 1.0373 0.055 Uiso 1 1 calc R . . . .
C8D C -0.0968(17) 0.4164(13) 0.9746(15) 0.047(6) Uani 1 1 d . . . . .
C9D C -0.0805(17) 0.4890(12) 0.9776(18) 0.057(7) Uani 1 1 d . . . . .
H9DA H -0.1181 0.5077 1.0262 0.068 Uiso 1 1 calc R . . . .
H9DB H -0.1055 0.5086 0.9225 0.068 Uiso 1 1 calc R . . . .
C10D C 0.0291(17) 0.5055(12) 0.9902(17) 0.055(7) Uani 1 1 d . . . . .
H10G H 0.0528 0.4889 1.0475 0.066 Uiso 1 1 calc R . . . .
H10H H 0.0373 0.5531 0.9904 0.066 Uiso 1 1 calc R . . . .
C11D C 0.0928(17) 0.4756(11) 0.9162(16) 0.050(7) Uani 1 1 d . . . . .
H11G H 0.0792 0.4990 0.8610 0.060 Uiso 1 1 calc R . . . .
H11H H 0.1636 0.4811 0.9315 0.060 Uiso 1 1 calc R . . . .
C12D C 0.0709(16) 0.4047(12) 0.9034(13) 0.040(6) Uani 1 1 d . . . . .
C13D C -0.0202(17) 0.3784(11) 0.9343(12) 0.034(5) Uani 1 1 d . U . . .
C14D C 0.1322(15) 0.3603(14) 0.8549(13) 0.045(7) Uani 1 1 d . . . . .
H14D H 0.1089 0.3171 0.8519 0.054 Uiso 1 1 calc R . . . .
C15D C 0.2242(15) 0.3724(13) 0.8102(13) 0.034(5) Uani 1 1 d . . . . .
C16D C 0.261(2) 0.4334(15) 0.7913(14) 0.058(8) Uani 1 1 d . . . . .
H16D H 0.2273 0.4712 0.8089 0.070 Uiso 1 1 calc R . . . .
C17D C 0.3536(19) 0.4381(13) 0.7436(15) 0.049(7) Uani 1 1 d . . . . .
C18D C 0.4077(17) 0.3857(12) 0.7167(15) 0.043(6) Uani 1 1 d . . . . .
H18D H 0.4690 0.3908 0.6888 0.051 Uiso 1 1 calc R . . . .
C19D C 0.3668(17) 0.3229(15) 0.7329(15) 0.057(8) Uani 1 1 d . . . . .
H19D H 0.3981 0.2850 0.7123 0.069 Uiso 1 1 calc R . . . .
C20D C 0.2774(16) 0.3187(12) 0.7810(14) 0.040(6) Uani 1 1 d . . . . .
Cl10 Cl 0.6475(8) 0.4310(5) 0.2185(7) 0.118(4) Uani 1 1 d D . . . .
O13X O 0.616(4) 0.458(3) 0.307(2) 0.127(6) Uiso 0.5 1 d D . P A 1
O14 O 0.703(4) 0.390(2) 0.288(3) 0.127(6) Uiso 0.5 1 d D . P A 1
O15X O 0.587(5) 0.400(2) 0.144(3) 0.127(6) Uiso 0.5 1 d D . P A 1
O16X O 0.742(3) 0.464(3) 0.188(3) 0.127(6) Uiso 0.5 1 d D . P A 1
O13 O 0.571(3) 0.477(2) 0.258(3) 0.127(6) Uiso 0.5 1 d D . P A 2
O14X O 0.642(4) 0.3567(11) 0.224(4) 0.127(6) Uiso 0.5 1 d D . P A 2
O15 O 0.600(5) 0.377(2) 0.163(4) 0.127(6) Uiso 0.5 1 d D . P A 2
O16 O 0.699(4) 0.467(3) 0.144(3) 0.127(6) Uiso 0.5 1 d D . P A 2
Cl1 Cl 0.3118(7) 0.5673(4) 0.1732(6) 0.091(3) Uani 1 1 d . . . . .
O5 O 0.3876(15) 0.6178(10) 0.1398(13) 0.098(6) Uani 1 1 d . . . . .
O6 O 0.2439(18) 0.6083(10) 0.2308(18) 0.127(9) Uani 1 1 d . . . . .
O7 O 0.3627(16) 0.5228(10) 0.2270(14) 0.108(7) Uani 1 1 d . . . . .
O8 O 0.2596(19) 0.5357(13) 0.1015(19) 0.153(11) Uani 1 1 d . . . . .
Cl Cl -0.0129(6) 0.6301(4) 0.2530(5) 0.0664(17) Uiso 0.75 1 d D . P B 1
O9 O 0.0295(16) 0.6999(7) 0.2512(12) 0.0664(17) Uiso 0.75 1 d D . P B 1
O10 O -0.1043(11) 0.6267(10) 0.3134(12) 0.0664(17) Uiso 0.75 1 d D . P B 1
O11 O 0.0712(12) 0.5886(10) 0.2964(13) 0.0664(17) Uiso 0.75 1 d D . P B 1
O12 O -0.0368(17) 0.6041(9) 0.1616(10) 0.0664(17) Uiso 0.75 1 d D . P B 1
Cl9 Cl 0.6479(5) 0.2567(4) 0.7138(5) 0.070(2) Uani 1 1 d . . . . .
O1 O 0.6122(17) 0.3026(12) 0.6555(15) 0.112(8) Uani 1 1 d . . . . .
O2 O 0.7009(18) 0.2810(17) 0.7888(14) 0.146(12) Uani 1 1 d . . . . .
O3 O 0.5674(15) 0.2137(10) 0.7466(16) 0.109(8) Uani 1 1 d . . . . .
O4 O 0.7214(15) 0.2130(10) 0.6655(13) 0.091(7) Uani 1 1 d . . . . .
Cl11 Cl -0.0165(15) 0.5478(9) 0.2481(13) 0.0664(17) Uiso 0.25 1 d D . P C 2
O9X O 0.033(3) 0.5892(11) 0.1770(19) 0.0664(17) Uiso 0.25 1 d D . P C 2
O10X O -0.098(2) 0.5892(11) 0.293(2) 0.0664(17) Uiso 0.25 1 d D . P C 2
O11X O 0.062(3) 0.528(2) 0.319(2) 0.0664(17) Uiso 0.25 1 d D . P C 2
O12X O -0.064(3) 0.4858(13) 0.208(3) 0.0664(17) Uiso 0.25 1 d D . P C 2
O1W O 0.270(2) 0.1695(14) 0.6777(19) 0.075(8) Uiso 0.6 1 d . . P D 1
H1WA H 0.3294 0.1732 0.6574 0.112 Uiso 0.6 1 d R . P D 1
H1WB H 0.2274 0.1750 0.6357 0.112 Uiso 0.6 1 d R . P D 1
O3W O 0.442(4) 0.107(2) 0.672(3) 0.089(14) Uiso 0.4 1 d . . P E 1
H3WA H 0.4757 0.0950 0.7176 0.134 Uiso 0.4 1 d R . P E 1
H3WB H 0.4720 0.0956 0.6251 0.134 Uiso 0.4 1 d R . P E 1
O2W O 0.340(4) 0.130(2) 0.685(3) 0.108(15) Uiso 0.5 1 d . . P F 2
H2WA H 0.3780 0.1306 0.7315 0.162 Uiso 0.5 1 d R . P F 2
H2WB H 0.3757 0.1306 0.6390 0.162 Uiso 0.5 1 d R . P F 2

loop_
_atom_site_aniso_label
_atom_site_aniso_U_11
_atom_site_aniso_U_22
_atom_site_aniso_U_33
_atom_site_aniso_U_23
_atom_site_aniso_U_13
_atom_site_aniso_U_12
Br1A 0.0399(16) 0.0714(19) 0.0767(18) 0.0194(16) 0.0123(14) -0.0076(14)
Br2A 0.0551(18) 0.085(2) 0.0696(17) 0.0028(16) 0.0259(14) -0.0160(15)
O1A 0.030(10) 0.098(16) 0.036(9) -0.003(10) 0.012(8) -0.018(10)
O2A 0.053(11) 0.070(12) 0.061(11) 0.011(10) 0.007(9) -0.013(10)
C1A 0.041(16) 0.07(2) 0.035(13) 0.024(14) -0.008(12) -0.013(14)
C2A 0.049(17) 0.067(19) 0.057(16) 0.019(14) 0.010(13) 0.003(15)
C3A 0.036(16) 0.09(2) 0.050(16) -0.001(17) 0.012(13) 0.022(17)
C4A 0.045(16) 0.10(2) 0.018(12) -0.001(14) 0.009(11) 0.010(16)
C5A 0.031(14) 0.050(16) 0.041(13) -0.010(12) 0.016(11) -0.003(12)
C6A 0.017(13) 0.08(2) 0.029(12) 0.000(13) 0.000(10) 0.010(13)
C7A 0.034(15) 0.08(2) 0.048(15) 0.009(15) 0.021(12) -0.004(14)
C8A 0.038(15) 0.056(17) 0.036(13) 0.008(12) 0.015(12) -0.016(13)
C9A 0.021(14) 0.11(3) 0.081(19) 0.008(19) 0.013(13) -0.013(15)
C10A 0.050(16) 0.068(18) 0.068(17) 0.015(14) 0.019(14) -0.031(14)
C11A 0.037(15) 0.07(2) 0.065(16) 0.007(15) 0.014(13) -0.020(13)
C12A 0.015(12) 0.09(2) 0.026(12) 0.029(13) -0.011(10) -0.013(13)
C13A 0.044(15) 0.073(19) 0.022(11) -0.006(13) 0.012(11) -0.004(14)
C14A 0.025(14) 0.10(2) 0.027(12) 0.009(13) 0.004(11) -0.003(14)
C15A 0.027(10) 0.061(12) 0.046(11) 0.013(10) 0.008(9) -0.010(10)
C16A 0.027(15) 0.11(2) 0.040(13) -0.008(15) -0.004(11) -0.023(15)
C17A 0.028(13) 0.074(18) 0.033(12) -0.004(12) 0.014(10) -0.009(13)
C18A 0.039(15) 0.061(17) 0.036(14) 0.016(13) -0.021(12) -0.028(14)
C19A 0.032(11) 0.077(13) 0.036(10) 0.003(10) -0.013(9) 0.003(10)
C20A 0.036(16) 0.10(2) 0.034(13) 0.037(15) -0.007(12) -0.016(16)
Br1C 0.0373(15) 0.076(2) 0.0803(19) -0.0232(16) 0.0142(14) 0.0096(14)
Br2C 0.0466(15) 0.0635(17) 0.0695(16) -0.0042(14) 0.0218(13) 0.0146(13)
O1C 0.029(9) 0.052(11) 0.059(10) -0.023(9) 0.002(8) 0.001(8)
O2C 0.046(10) 0.070(12) 0.048(10) -0.008(9) -0.003(8) 0.011(9)
C1C 0.034(15) 0.037(15) 0.054(15) -0.009(13) -0.014(12) 0.013(12)
C2C 0.051(17) 0.049(16) 0.051(14) 0.001(13) 0.003(13) -0.008(13)
C3C 0.047(16) 0.047(16) 0.057(15) -0.018(13) 0.023(13) 0.016(13)
C4C 0.035(11) 0.051(12) 0.056(11) -0.016(10) 0.000(10) 0.017(10)
C5C 0.023(13) 0.11(2) 0.018(12) -0.027(14) -0.002(10) 0.006(15)
C6C 0.024(14) 0.08(2) 0.043(14) -0.024(14) 0.003(11) 0.002(13)
C7C 0.060(19) 0.052(18) 0.038(14) 0.010(13) 0.003(13) -0.001(14)
C8C 0.044(17) 0.053(17) 0.073(18) 0.013(15) 0.015(14) 0.011(14)
C9C 0.067(19) 0.057(18) 0.045(14) -0.007(14) 0.018(13) -0.005(15)
C10C 0.08(2) 0.09(2) 0.043(14) 0.014(15) 0.020(13) 0.048(18)
C11C 0.031(13) 0.062(17) 0.043(13) -0.005(12) -0.007(11) 0.012(12)
C12C 0.049(12) 0.060(12) 0.048(11) -0.015(10) -0.007(10) 0.019(10)
C13C 0.031(10) 0.046(11) 0.024(9) -0.014(9) -0.010(8) 0.011(9)
C14C 0.041(15) 0.040(13) 0.031(12) 0.004(11) -0.008(11) 0.006(11)
C15C 0.019(10) 0.052(11) 0.040(10) -0.017(9) -0.015(9) 0.006(9)
C16C 0.039(14) 0.054(16) 0.026(11) -0.001(11) 0.014(10) 0.007(12)
C17C 0.057(12) 0.067(13) 0.049(11) -0.011(10) -0.006(10) 0.011(11)
C18C 0.020(12) 0.058(16) 0.038(13) 0.002(12) 0.003(10) -0.005(11)
C19C 0.039(14) 0.042(14) 0.044(14) 0.009(11) 0.001(11) -0.003(12)
C20C 0.029(13) 0.032(13) 0.038(12) -0.006(11) -0.010(10) 0.007(11)
Br1B 0.0517(18) 0.115(3) 0.118(3) -0.049(2) -0.0047(17) 0.0388(18)
Br2B 0.0425(15) 0.0539(15) 0.0682(16) -0.0024(14) 0.0225(12) 0.0063(12)
O1B 0.037(10) 0.048(10) 0.044(9) -0.001(8) -0.009(8) 0.002(8)
O2B 0.040(10) 0.050(11) 0.070(11) -0.006(9) 0.013(8) 0.005(8)
C1B 0.048(17) 0.053(17) 0.045(14) -0.014(13) 0.002(12) 0.022(14)
C2B 0.037(14) 0.054(16) 0.069(17) -0.043(14) -0.026(13) 0.026(13)
C3B 0.038(15) 0.060(17) 0.050(15) 0.008(14) -0.024(12) 0.001(14)
C4B 0.013(12) 0.08(2) 0.043(14) -0.001(14) 0.007(10) 0.010(12)
C5B 0.027(14) 0.062(17) 0.036(13) -0.019(12) -0.004(11) 0.012(12)
C6B 0.016(13) 0.11(2) 0.046(14) -0.010(15) -0.005(11) 0.011(14)
C7B 0.029(13) 0.057(16) 0.030(12) -0.005(12) 0.021(10) -0.009(12)
C8B 0.040(15) 0.037(13) 0.035(12) -0.012(11) 0.001(11) 0.004(11)
C9B 0.048(16) 0.056(16) 0.044(14) -0.007(12) 0.012(12) -0.004(13)
C10B 0.07(2) 0.08(2) 0.10(2) 0.01(2) 0.038(19) 0.031(19)
C11B 0.063(18) 0.046(17) 0.073(18) 0.011(14) 0.034(15) 0.009(14)
C12B 0.014(12) 0.055(15) 0.030(12) 0.004(12) 0.007(9) -0.004(11)
C13B 0.022(12) 0.064(18) 0.035(12) -0.025(13) 0.003(10) 0.005(12)
C14B 0.044(16) 0.049(15) 0.038(13) -0.025(13) -0.020(13) 0.002(13)
C15B 0.028(14) 0.050(15) 0.050(14) 0.009(13) 0.000(11) 0.010(12)
C16B 0.027(13) 0.046(15) 0.038(12) 0.005(12) 0.010(10) 0.000(11)
C17B 0.040(14) 0.044(15) 0.020(10) 0.010(10) 0.009(10) 0.007(12)
C18B 0.030(14) 0.064(19) 0.039(13) -0.023(13) 0.002(11) -0.006(14)
C19B 0.049(17) 0.043(16) 0.040(14) 0.003(12) -0.007(12) 0.003(13)
C20B 0.059(18) 0.039(15) 0.041(14) 0.001(12) 0.003(13) -0.026(14)
Br1D 0.0402(15) 0.105(2) 0.0757(18) 0.0247(17) 0.0143(13) -0.0163(15)
Br2D 0.0454(16) 0.0679(18) 0.0692(16) 0.0027(15) 0.0207(13) -0.0123(14)
O1D 0.027(9) 0.058(11) 0.039(8) 0.009(8) 0.014(7) -0.003(8)
O2D 0.055(11) 0.059(11) 0.057(11) 0.006(9) 0.004(9) 0.012(10)
C1D 0.026(10) 0.051(11) 0.036(10) 0.008(9) 0.015(8) -0.004(9)
C2D 0.041(15) 0.10(2) 0.032(12) -0.010(14) -0.006(11) 0.007(16)
C3D 0.040(15) 0.063(18) 0.039(13) 0.022(12) 0.007(11) -0.011(13)
C4D 0.032(11) 0.055(11) 0.027(9) 0.013(9) -0.009(9) -0.014(9)
C5D 0.022(13) 0.056(17) 0.051(15) 0.007(13) -0.004(11) 0.010(12)
C6D 0.028(14) 0.064(17) 0.039(13) 0.002(12) 0.001(11) 0.010(12)
C7D 0.024(14) 0.073(19) 0.041(13) 0.014(13) 0.003(11) 0.003(12)
C8D 0.031(14) 0.068(18) 0.042(13) 0.005(13) -0.004(11) 0.023(13)
C9D 0.051(17) 0.037(14) 0.082(18) 0.002(14) 0.001(14) -0.003(13)
C10D 0.050(17) 0.041(14) 0.077(17) 0.002(14) 0.030(14) -0.004(12)
C11D 0.043(15) 0.032(14) 0.075(17) 0.012(13) -0.003(14) -0.007(12)
C12D 0.026(14) 0.069(17) 0.026(12) 0.003(12) -0.001(10) -0.004(12)
C13D 0.039(11) 0.042(11) 0.021(9) 0.011(9) 0.004(8) 0.007(9)
C14D 0.019(13) 0.09(2) 0.025(12) -0.003(13) 0.002(10) -0.011(13)
C15D 0.013(12) 0.059(16) 0.029(12) 0.010(12) 0.001(10) -0.003(12)
C16D 0.060(19) 0.09(2) 0.025(12) -0.020(15) 0.006(13) 0.007(18)
C17D 0.054(18) 0.055(17) 0.037(13) 0.011(13) -0.033(13) -0.018(15)
C18D 0.027(14) 0.050(16) 0.052(15) 0.005(13) 0.016(12) 0.016(13)
C19D 0.029(15) 0.10(2) 0.044(15) -0.006(15) 0.008(12) 0.008(15)
C20D 0.024(13) 0.055(17) 0.039(13) 0.019(13) -0.011(11) -0.001(12)
Cl10 0.094(7) 0.130(8) 0.133(8) -0.037(7) 0.082(6) -0.037(6)
Cl1 0.123(7) 0.059(5) 0.091(6) -0.002(4) 0.012(5) 0.010(5)
O5 0.092(15) 0.102(15) 0.100(15) 0.001(13) 0.043(12) -0.024(13)
O6 0.121(19) 0.071(14) 0.19(2) -0.028(16) 0.043(18) -0.015(13)
O7 0.113(18) 0.080(14) 0.132(17) 0.034(14) -0.012(14) 0.040(13)
O8 0.13(2) 0.13(2) 0.19(2) -0.09(2) -0.036(19) -0.014(18)
Cl9 0.048(4) 0.088(5) 0.076(5) 0.013(5) 0.021(4) 0.014(4)
O1 0.091(16) 0.14(2) 0.106(16) 0.052(16) 0.016(13) 0.050(16)
O2 0.091(18) 0.28(4) 0.069(14) -0.011(19) -0.021(13) -0.03(2)
O3 0.080(15) 0.074(13) 0.17(2) 0.027(14) 0.075(15) 0.001(11)
O4 0.088(14) 0.090(14) 0.096(14) -0.020(12) 0.060(12) 0.024(11)

loop_
_atom_type_symbol
_atom_type_description
_atom_type_scat_dispersion_real
_atom_type_scat_dispersion_imag
_atom_type_scat_source
C C 0.0033 0.0016 'International Tables Vol C Tables 4.2.6.8 and 6.1.1.4'
H H 0.0000 0.0000 'International Tables Vol C Tables 4.2.6.8 and 6.1.1.4'
Br Br -0.2901 2.4595 'International Tables Vol C Tables 4.2.6.8 and 6.1.1.4'
Cl Cl 0.1484 0.1585 'International Tables Vol C Tables 4.2.6.8 and 6.1.1.4'
O O 0.0106 0.0060 'International Tables Vol C Tables 4.2.6.8 and 6.1.1.4'

loop_
_geom_angle_atom_site_label_1
_geom_angle_atom_site_label_2
_geom_angle_atom_site_label_3
_geom_angle
C13A O1A C4A 124(2)
C20A O2A H2A 109.4
C2A C1A Br1A 119(2)
C6A C1A Br1A 119(2)
C6A C1A C2A 122(2)
C1A C2A H2AA 121.0
C3A C2A C1A 118(3)
C3A C2A H2AA 121.0
C2A C3A H3A 119.6
C4A C3A C2A 121(3)
C4A C3A H3A 119.6
C3A C4A O1A 120(2)
C3A C4A C5A 123(3)
C5A C4A O1A 117(3)
C4A C5A C7A 119(2)
C6A C5A C4A 117(2)
C6A C5A C7A 123(2)
C1A C6A C5A 119(2)
C1A C6A H6A 120.7
C5A C6A H6A 120.7
C5A C7A H7A 120.8
C8A C7A C5A 118(2)
C8A C7A H7A 120.8
C7A C8A C9A 120(2)
C13A C8A C7A 121(2)
C13A C8A C9A 119(2)
C8A C9A H9AA 109.8
C8A C9A H9AB 109.8
C8A C9A C10A 110(2)
H9AA C9A H9AB 108.2
C10A C9A H9AA 109.8
C10A C9A H9AB 109.8
C9A C10A H10A 109.0
C9A C10A H10B 109.0
H10A C10A H10B 107.8
C11A C10A C9A 113(2)
C11A C10A H10A 109.0
C11A C10A H10B 109.0
C10A C11A H11A 108.9
C10A C11A H11B 108.9
C10A C11A C12A 113(2)
H11A C11A H11B 107.7
C12A C11A H11A 108.9
C12A C11A H11B 108.9
C13A C12A C11A 116(2)
C14A C12A C11A 127(2)
C14A C12A C13A 117(3)
O1A C13A C8A 120(2)
O1A C13A C12A 115(2)
C8A C13A C12A 125(3)
C12A C14A H14A 113.0
C12A C14A C15A 134(3)
C15A C14A H14A 113.0
C16A C15A C14A 128(3)
C20A C15A C14A 118(2)
C20A C15A C16A 114(2)
C15A C16A H16A 119.4
C17A C16A C15A 121(3)
C17A C16A H16A 119.4
C16A C17A Br2A 118(2)
C18A C17A Br2A 115.8(17)
C18A C17A C16A 126(3)
C17A C18A H18A 123.3
C19A C18A C17A 113(2)
C19A C18A H18A 123.3
C18A C19A H19A 116.0
C18A C19A C20A 128(3)
C20A C19A H19A 116.0
O2A C20A C15A 118(2)
O2A C20A C19A 125(3)
C15A C20A C19A 118(3)
C13C O1C C4C 122(2)
C20C O2C H2C 117.7
C2C C1C Br1C 117.4(19)
C6C C1C Br1C 119(2)
C6C C1C C2C 123(2)
C1C C2C H2CA 121.0
C1C C2C C3C 118(2)
C3C C2C H2CA 121.0
C2C C3C H3C 121.2
C4C C3C C2C 118(2)
C4C C3C H3C 121.2
O1C C4C C3C 115(2)
O1C C4C C5C 119(2)
C3C C4C C5C 126(2)
C4C C5C C6C 114(3)
C7C C5C C4C 118(2)
C7C C5C C6C 128(3)
C1C C6C C5C 121(2)
C1C C6C H6C 119.4
C5C C6C H6C 119.4
C5C C7C H7C 117.7
C5C C7C C8C 125(2)
C8C C7C H7C 117.7
C7C C8C C9C 125(3)
C7C C8C C13C 113(2)
C9C C8C C13C 122(2)
C8C C9C H9CA 109.6
C8C C9C H9CB 109.6
C8C C9C C10C 110(2)
H9CA C9C H9CB 108.1
C10C C9C H9CA 109.6
C10C C9C H9CB 109.6
C9C C10C H10C 109.1
C9C C10C H10D 109.1
C9C C10C C11C 112.6(19)
H10C C10C H10D 107.8
C11C C10C H10C 109.1
C11C C10C H10D 109.1
C10C C11C H11C 109.2
C10C C11C H11D 109.2
H11C C11C H11D 107.9
C12C C11C C10C 112(2)
C12C C11C H11C 109.2
C12C C11C H11D 109.2
C11C C12C C13C 119(2)
C14C C12C C11C 127(2)
C14C C12C C13C 113(2)
O1C C13C C8C 123(2)
O1C C13C C12C 117(2)
C8C C13C C12C 120(2)
C12C C14C H14C 115.4
C12C C14C C15C 129(2)
C15C C14C H14C 115.4
C16C C15C C14C 126(2)
C16C C15C C20C 120(2)
C20C C15C C14C 114(2)
C15C C16C H16C 120.8
C15C C16C C17C 118(2)
C17C C16C H16C 120.8
C16C C17C Br2C 120(2)
C18C C17C Br2C 120.0(19)
C18C C17C C16C 120(2)
C17C C18C H18C 118.9
C19C C18C C17C 122(2)
C19C C18C H18C 118.9
C18C C19C H19C 122.0
C18C C19C C20C 116(2)
C20C C19C H19C 122.0
O2C C20C C15C 120(2)
O2C C20C C19C 117(2)
C19C C20C C15C 123(2)
C13B O1B C4B 122(2)
C20B O2B H2B 118.2
C2B C1B Br1B 120(2)
C6B C1B Br1B 118(2)
C6B C1B C2B 122(2)
C1B C2B H2BA 120.0
C3B C2B C1B 120(2)
C3B C2B H2BA 120.0
C2B C3B H3B 120.1
C2B C3B C4B 120(3)
C4B C3B H3B 120.1
C3B C4B O1B 119(2)
C3B C4B C5B 123(2)
C5B C4B O1B 118(2)
C4B C5B C6B 115(2)
C4B C5B C7B 118(2)
C6B C5B C7B 127(2)
C1B C6B C5B 119(3)
C1B C6B H6B 120.4
C5B C6B H6B 120.4
C5B C7B H7B 118.8
C8B C7B C5B 122(2)
C8B C7B H7B 118.8
C7B C8B C9B 122(2)
C13B C8B C7B 118(2)
C13B C8B C9B 121(2)
C8B C9B H9BA 109.6
C8B C9B H9BB 109.6
H9BA C9B H9BB 108.1
C10B C9B C8B 110(2)
C10B C9B H9BA 109.6
C10B C9B H9BB 109.6
C9B C10B H10E 108.1
C9B C10B H10F 108.1
H10E C10B H10F 107.3
C11B C10B C9B 117(2)
C11B C10B H10E 108.1
C11B C10B H10F 108.1
C10B C11B H11E 107.6
C10B C11B H11F 107.6
C10B C11B C12B 119(2)
H11E C11B H11F 107.0
C12B C11B H11E 107.6
C12B C11B H11F 107.6
C11B C12B C13B 115(2)
C14B C12B C11B 130(2)
C14B C12B C13B 115(2)
O1B C13B C8B 122(2)
O1B C13B C12B 116(2)
C8B C13B C12B 122(2)
C12B C14B H14B 115.2
C12B C14B C15B 130(2)
C15B C14B H14B 115.2
C16B C15B C14B 123(2)
C20B C15B C14B 118(2)
C20B C15B C16B 118(2)
C15B C16B H16B 119.9
C17B C16B C15B 120(2)
C17B C16B H16B 119.9
C16B C17B Br2B 118.4(18)
C16B C17B C18B 120(2)
C18B C17B Br2B 121.0(17)
C17B C18B H18B 120.2
C19B C18B C17B 120(2)
C19B C18B H18B 120.2
C18B C19B H19B 118.4
C18B C19B C20B 123(2)
C20B C19B H19B 118.4
O2B C20B C15B 117(2)
O2B C20B C19B 125(2)
C19B C20B C15B 118(2)
C13D O1D C4D 120.5(18)
C20D O2D H2D 109.5
C2D C1D Br1D 119(2)
C6D C1D Br1D 118.1(18)
C6D C1D C2D 123(2)
C1D C2D H2DA 119.2
C1D C2D C3D 122(3)
C3D C2D H2DA 119.2
C2D C3D H3D 123.7
C2D C3D C4D 113(2)
C4D C3D H3D 123.7
O1D C4D C3D 111(2)
C5D C4D O1D 122(2)
C5D C4D C3D 126(2)
C4D C5D C6D 117(2)
C4D C5D C7D 121(2)
C7D C5D C6D 122(2)
C1D C6D C5D 119(2)
C1D C6D H6D 120.5
C5D C6D H6D 120.5
C5D C7D H7D 121.2
C5D C7D C8D 118(2)
C8D C7D H7D 121.2
C7D C8D C9D 123(2)
C7D C8D C13D 121(2)
C13D C8D C9D 116(2)
C8D C9D H9DA 109.4
C8D C9D H9DB 109.4
C8D C9D C10D 111(2)
H9DA C9D H9DB 108.0
C10D C9D H9DA 109.4
C10D C9D H9DB 109.4
C9D C10D H10G 109.3
C9D C10D H10H 109.3
C9D C10D C11D 112(2)
H10G C10D H10H 108.0
C11D C10D H10G 109.3
C11D C10D H10H 109.3
C10D C11D H11G 109.3
C10D C11D H11H 109.3
H11G C11D H11H 108.0
C12D C11D C10D 112(2)
C12D C11D H11G 109.3
C12D C11D H11H 109.3
C13D C12D C11D 120(2)
C13D C12D C14D 116(2)
C14D C12D C11D 125(2)
O1D C13D C8D 118(2)
O1D C13D C12D 118(2)
C12D C13D C8D 124(2)
C12D C14D H14D 115.2
C12D C14D C15D 130(2)
C15D C14D H14D 115.2
C16D C15D C14D 125(2)
C16D C15D C20D 118(2)
C20D C15D C14D 118(2)
C15D C16D H16D 120.7
C15D C16D C17D 119(2)
C17D C16D H16D 120.7
C16D C17D Br2D 115(2)
C18D C17D Br2D 120(2)
C18D C17D C16D 124(2)
C17D C18D H18D 121.6
C17D C18D C19D 117(2)
C19D C18D H18D 121.6
C18D C19D H19D 120.8
C20D C19D C18D 118(2)
C20D C19D H19D 120.8
O2D C20D C15D 119(2)
O2D C20D C19D 117(2)
C15D C20D C19D 124(2)
O13X Cl10 O14 74(3)
O13X Cl10 O16X 112(3)
O15X Cl10 O13X 131(4)
O15X Cl10 O14 122(3)
O15X Cl10 O16X 113(3)
O16X Cl10 O14 93(3)
O13 Cl10 O14X 125(3)
O13 Cl10 O15 113(3)
O13 Cl10 O16 108(3)
O14X Cl10 O16 123(3)
O15 Cl10 O14X 44(2)
O15 Cl10 O16 98(3)
O6 Cl1 O5 103.1(12)
O7 Cl1 O5 108.1(15)
O7 Cl1 O6 108.3(15)
O7 Cl1 O8 112.0(16)
O8 Cl1 O5 111.7(16)
O8 Cl1 O6 113.2(16)
O9 Cl O10 110.5(12)
O9 Cl O11 104.5(12)
O10 Cl O11 107.7(8)
O12 Cl O9 112.4(9)
O12 Cl O10 111.8(12)
O12 Cl O11 109.6(13)
O1 Cl9 O2 116.2(19)
O1 Cl9 O3 112.0(15)
O1 Cl9 O4 108.3(13)
O2 Cl9 O3 107.1(16)
O2 Cl9 O4 105.7(15)
O3 Cl9 O4 107.0(12)
O9X Cl11 O10X 108.8(8)
O9X Cl11 O11X 109.7(8)
O9X Cl11 O12X 111.0(8)
O11X Cl11 O10X 108.5(8)
O12X Cl11 O10X 109.3(8)
O12X Cl11 O11X 109.5(8)
H1WA O1W H1WB 109.4
H3WA O3W H3WB 109.5
H2WA O2W H2WB 109.5

loop_
_geom_bond_atom_site_label_1
_geom_bond_atom_site_label_2
_geom_bond_distance
Br1A C1A 1.89(2)
Br2A C17A 1.92(3)
O1A C4A 1.41(3)
O1A C13A 1.35(3)
O2A H2A 0.8201
O2A C20A 1.34(3)
C1A C2A 1.42(3)
C1A C6A 1.35(3)
C2A H2AA 0.9300
C2A C3A 1.34(3)
C3A H3A 0.9300
C3A C4A 1.32(4)
C4A C5A 1.40(3)
C5A C6A 1.40(3)
C5A C7A 1.46(4)
C6A H6A 0.9300
C7A H7A 0.9300
C7A C8A 1.40(3)
C8A C9A 1.49(4)
C8A C13A 1.36(3)
C9A H9AA 0.9700
C9A H9AB 0.9700
C9A C10A 1.54(3)
C10A H10A 0.9700
C10A H10B 0.9700
C10A C11A 1.43(3)
C11A H11A 0.9700
C11A H11B 0.9700
C11A C12A 1.51(4)
C12A C13A 1.45(3)
C12A C14A 1.33(3)
C14A H14A 0.9300
C14A C15A 1.44(3)
C15A C16A 1.44(3)
C15A C20A 1.39(4)
C16A H16A 0.9300
C16A C17A 1.34(3)
C17A C18A 1.32(3)
C18A H18A 0.9300
C18A C19A 1.30(3)
C19A H19A 0.9300
C19A C20A 1.40(3)
Br1C C1C 1.88(2)
Br2C C17C 1.87(3)
O1C C4C 1.36(3)
O1C C13C 1.31(3)
O2C H2C 0.8460
O2C C20C 1.36(2)
C1C C2C 1.40(3)
C1C C6C 1.33(3)
C2C H2CA 0.9300
C2C C3C 1.43(3)
C3C H3C 0.9300
C3C C4C 1.38(3)
C4C C5C 1.39(3)
C5C C6C 1.47(3)
C5C C7C 1.38(4)
C6C H6C 0.9300
C7C H7C 0.9300
C7C C8C 1.38(3)
C8C C9C 1.43(3)
C8C C13C 1.44(3)
C9C H9CA 0.9700
C9C H9CB 0.9700
C9C C10C 1.50(3)
C10C H10C 0.9700
C10C H10D 0.9700
C10C C11C 1.58(3)
C11C H11C 0.9700
C11C H11D 0.9700
C11C C12C 1.44(3)
C12C C13C 1.51(3)
C12C C14C 1.41(3)
C14C H14C 0.9300
C14C C15C 1.44(3)
C15C C16C 1.36(3)
C15C C20C 1.43(3)
C16C H16C 0.9300
C16C C17C 1.44(3)
C17C C18C 1.42(3)
C18C H18C 0.9300
C18C C19C 1.40(3)
C19C H19C 0.9300
C19C C20C 1.40(3)
Br1B C1B 1.91(2)
Br2B C17B 1.88(2)
O1B C4B 1.40(3)
O1B C13B 1.34(3)
O2B H2B 0.8509
O2B C20B 1.34(3)
C1B C2B 1.38(3)
C1B C6B 1.34(4)
C2B H2BA 0.9300
C2B C3B 1.31(3)
C3B H3B 0.9300
C3B C4B 1.33(3)
C4B C5B 1.40(3)
C5B C6B 1.41(3)
C5B C7B 1.42(3)
C6B H6B 0.9300
C7B H7B 0.9300
C7B C8B 1.37(3)
C8B C9B 1.50(3)
C8B C13B 1.37(3)
C9B H9BA 0.9700
C9B H9BB 0.9700
C9B C10B 1.50(3)
C10B H10E 0.9700
C10B H10F 0.9700
C10B C11B 1.39(3)
C11B H11E 0.9700
C11B H11F 0.9700
C11B C12B 1.48(3)
C12B C13B 1.49(3)
C12B C14B 1.31(3)
C14B H14B 0.9300
C14B C15B 1.51(3)
C15B C16B 1.44(3)
C15B C20B 1.40(3)
C16B H16B 0.9300
C16B C17B 1.36(3)
C17B C18B 1.40(3)
C18B H18B 0.9300
C18B C19B 1.34(3)
C19B H19B 0.9300
C19B C20B 1.40(3)
Br1D C1D 1.88(2)
Br2D C17D 1.94(2)
O1D C4D 1.38(2)
O1D C13D 1.35(3)
O2D H2D 0.8200
O2D C20D 1.33(3)
C1D C2D 1.42(3)
C1D C6D 1.32(3)
C2D H2DA 0.9300
C2D C3D 1.43(3)
C3D H3D 0.9300
C3D C4D 1.46(3)
C4D C5D 1.34(3)
C5D C6D 1.48(3)
C5D C7D 1.37(3)
C6D H6D 0.9300
C7D H7D 0.9300
C7D C8D 1.42(3)
C8D C9D 1.49(3)
C8D C13D 1.42(3)
C9D H9DA 0.9700
C9D H9DB 0.9700
C9D C10D 1.50(3)
C10D H10G 0.9700
C10D H10H 0.9700
C10D C11D 1.54(3)
C11D H11G 0.9700
C11D H11H 0.9700
C11D C12D 1.48(3)
C12D C13D 1.41(3)
C12D C14D 1.42(3)
C14D H14D 0.9300
C14D C15D 1.43(3)
C15D C16D 1.36(3)
C15D C20D 1.38(3)
C16D H16D 0.9300
C16D C17D 1.44(3)
C17D C18D 1.35(3)
C18D H18D 0.9300
C18D C19D 1.41(3)
C19D H19D 0.9300
C19D C20D 1.41(3)
Cl10 O13X 1.507(19)
Cl10 O14 1.512(19)
Cl10 O15X 1.505(19)
Cl10 O16X 1.507(19)
Cl10 O13 1.508(19)
Cl10 O14X 1.510(19)
Cl10 O15 1.510(19)
Cl10 O16 1.511(19)
Cl1 O5 1.53(2)
Cl1 O6 1.51(2)
Cl1 O7 1.381(19)
Cl1 O8 1.42(2)
Cl O9 1.523(12)
Cl O10 1.533(12)
Cl O11 1.534(13)
Cl O12 1.499(12)
Cl9 O1 1.36(2)
Cl9 O2 1.41(2)
Cl9 O3 1.474(18)
Cl9 O4 1.516(17)
Cl11 O9X 1.517(14)
Cl11 O10X 1.537(14)
Cl11 O11X 1.530(14)
Cl11 O12X 1.528(14)
O1W H1WA 0.8505
O1W H1WB 0.8503
O3W H3WA 0.8503
O3W H3WB 0.8508
O2W H2WA 0.8511
O2W H2WB 0.8507

loop_
_geom_torsion_atom_site_label_1
_geom_torsion_atom_site_label_2
_geom_torsion_atom_site_label_3
_geom_torsion_atom_site_label_4
_geom_torsion
Br1A C1A C2A C3A -179.9(18)
Br1A C1A C6A C5A -179.4(15)
Br2A C17A C18A C19A 177.6(15)
O1A C4A C5A C6A 175.0(18)
O1A C4A C5A C7A 2(3)
C1A C2A C3A C4A -5(4)
C2A C1A C6A C5A -1(3)
C2A C3A C4A O1A -174(2)
C2A C3A C4A C5A 8(4)
C3A C4A C5A C6A -7(4)
C3A C4A C5A C7A -180(2)
C4A O1A C13A C8A 1(3)
C4A O1A C13A C12A 177.7(18)
C4A C5A C6A C1A 3(3)
C4A C5A C7A C8A -2(3)
C5A C7A C8A C9A -179(2)
C5A C7A C8A C13A 2(3)
C6A C1A C2A C3A 2(3)
C6A C5A C7A C8A -175(2)
C7A C5A C6A C1A 176(2)
C7A C8A C9A C10A -152(2)
C7A C8A C13A O1A -2(3)
C7A C8A C13A C12A -178(2)
C8A C9A C10A C11A -56(3)
C9A C8A C13A O1A 179(2)
C9A C8A C13A C12A 3(4)
C9A C10A C11A C12A 52(3)
C10A C11A C12A C13A -20(3)
C10A C11A C12A C14A 157(2)
C11A C12A C13A O1A 175.4(19)
C11A C12A C13A C8A -8(3)
C11A C12A C14A C15A 6(4)
C12A C14A C15A C16A 7(4)
C12A C14A C15A C20A -171(2)
C13A O1A C4A C3A -180(2)
C13A O1A C4A C5A -1(3)
C13A C8A C9A C10A 28(3)
C13A C12A C14A C15A -177(2)
C14A C12A C13A O1A -2(3)
C14A C12A C13A C8A 175(2)
C14A C15A C16A C17A -177(2)
C14A C15A C20A O2A -4(3)
C14A C15A C20A C19A 178.6(19)
C15A C16A C17A Br2A -178.8(17)
C15A C16A C17A C18A -3(4)
C16A C15A C20A O2A 177.4(18)
C16A C15A C20A C19A 0(3)
C16A C17A C18A C19A 2(3)
C17A C18A C19A C20A 1(3)
C18A C19A C20A O2A -178(2)
C18A C19A C20A C15A -1(4)
C20A C15A C16A C17A 2(3)
Br1C C1C C2C C3C -174.4(17)
Br1C C1C C6C C5C 175.7(15)
Br2C C17C C18C C19C -179.4(17)
O1C C4C C5C C6C -178.1(18)
O1C C4C C5C C7C 5(3)
C1C C2C C3C C4C -4(3)
C2C C1C C6C C5C -3(3)
C2C C3C C4C O1C 179.5(19)
C2C C3C C4C C5C 2(4)
C3C C4C C5C C6C -1(3)
C3C C4C C5C C7C -178(2)
C4C O1C C13C C8C 5(3)
C4C O1C C13C C12C 177.6(18)
C4C C5C C6C C1C 1(3)
C4C C5C C7C C8C -4(4)
C5C C7C C8C C9C -179(2)
C5C C7C C8C C13C 3(4)
C6C C1C C2C C3C 4(3)
C6C C5C C7C C8C 179(2)
C7C C5C C6C C1C 178(2)
C7C C8C C9C C10C 149(2)
C7C C8C C13C O1C -4(3)
C7C C8C C13C C12C -176.2(19)
C8C C9C C10C C11C 56(3)
C9C C8C C13C O1C 179(2)
C9C C8C C13C C12C 6(3)
C9C C10C C11C C12C -52(3)
C10C C11C C12C C13C 23(3)
C10C C11C C12C C14C -164(2)
C11C C12C C13C O1C -173.9(19)
C11C C12C C13C C8C -1(3)
C11C C12C C14C C15C 5(4)
C12C C14C C15C C16C -14(4)
C12C C14C C15C C20C 171(2)
C13C O1C C4C C3C 177.3(19)
C13C O1C C4C C5C -5(3)
C13C C8C C9C C10C -34(3)
C13C C12C C14C C15C 177.5(19)
C14C C12C C13C O1C 13(3)
C14C C12C C13C C8C -175(2)
C14C C15C C16C C17C -177(2)
C14C C15C C20C O2C -5(3)
C14C C15C C20C C19C -179.2(18)
C15C C16C C17C Br2C -177.7(16)
C15C C16C C17C C18C -3(3)
C16C C15C C20C O2C -179.4(18)
C16C C15C C20C C19C 6(3)
C16C C17C C18C C19C 6(3)
C17C C18C C19C C20C -3(3)
C18C C19C C20C O2C -177.9(18)
C18C C19C C20C C15C -3(3)
C20C C15C C16C C17C -3(3)
Br1B C1B C2B C3B -179.8(17)
Br1B C1B C6B C5B -177.8(16)
Br2B C17B C18B C19B 178.3(16)
O1B C4B C5B C6B 177.4(18)
O1B C4B C5B C7B 0(3)
C1B C2B C3B C4B -6(3)
C2B C1B C6B C5B 1(4)
C2B C3B C4B O1B -174.8(18)
C2B C3B C4B C5B 9(4)
C3B C4B C5B C6B -6(3)
C3B C4B C5B C7B 177(2)
C4B O1B C13B C8B -2(3)
C4B O1B C13B C12B -179.7(17)
C4B C5B C6B C1B 1(3)
C4B C5B C7B C8B -1(3)
C5B C7B C8B C9B -178(2)
C5B C7B C8B C13B 1(3)
C6B C1B C2B C3B 1(4)
C6B C5B C7B C8B -178(2)
C7B C5B C6B C1B 178(2)
C7B C8B C9B C10B -153(2)
C7B C8B C13B O1B 1(3)
C7B C8B C13B C12B 178.4(18)
C8B C9B C10B C11B -47(4)
C9B C8B C13B O1B 179.3(18)
C9B C8B C13B C12B -3(3)
C9B C10B C11B C12B 40(4)
C10B C11B C12B C13B -12(4)
C10B C11B C12B C14B 165(3)
C11B C12B C13B O1B 171(2)
C11B C12B C13B C8B -7(3)
C11B C12B C14B C15B 4(4)
C12B C14B C15B C16B 13(4)
C12B C14B C15B C20B -171(2)
C13B O1B C4B C3B -176(2)
C13B O1B C4B C5B 1(3)
C13B C8B C9B C10B 28(3)
C13B C12B C14B C15B -178.4(19)
C14B C12B C13B O1B -6(3)
C14B C12B C13B C8B 175.6(19)
C14B C15B C16B C17B -178.1(19)
C14B C15B C20B O2B 4(3)
C14B C15B C20B C19B 179.1(19)
C15B C16B C17B Br2B 179.2(16)
C15B C16B C17B C18B -5(3)
C16B C15B C20B O2B 180(2)
C16B C15B C20B C19B -5(3)
C16B C17B C18B C19B 3(3)
C17B C18B C19B C20B -2(3)
C18B C19B C20B O2B 178(2)
C18B C19B C20B C15B 3(3)
C20B C15B C16B C17B 6(3)
Br1D C1D C2D C3D -175.9(15)
Br1D C1D C6D C5D 176.9(15)
Br2D C17D C18D C19D -178.1(16)
O1D C4D C5D C6D -177.3(17)
O1D C4D C5D C7D -1(3)
C1D C2D C3D C4D 0(3)
C2D C1D C6D C5D -1(3)
C2D C3D C4D O1D 178.2(16)
C2D C3D C4D C5D -2(3)
C3D C4D C5D C6D 3(3)
C3D C4D C5D C7D 180(2)
C4D O1D C13D C8D -3(3)
C4D O1D C13D C12D 174.5(17)
C4D C5D C6D C1D -2(3)
C4D C5D C7D C8D 0(3)
C5D C7D C8D C9D 180(2)
C5D C7D C8D C13D -1(3)
C6D C1D C2D C3D 2(3)
C6D C5D C7D C8D 176.4(19)
C7D C5D C6D C1D -178(2)
C7D C8D C9D C10D 145(2)
C7D C8D C13D O1D 2(3)
C7D C8D C13D C12D -175.1(19)
C8D C9D C10D C11D 58(3)
C9D C8D C13D O1D -178.3(19)
C9D C8D C13D C12D 4(3)
C9D C10D C11D C12D -50(3)
C10D C11D C12D C13D 20(3)
C10D C11D C12D C14D -165.3(19)
C11D C12D C13D O1D -174.4(18)
C11D C12D C13D C8D 3(3)
C11D C12D C14D C15D 0(3)
C12D C14D C15D C16D -13(3)
C12D C14D C15D C20D 169(2)
C13D O1D C4D C3D -178.2(17)
C13D O1D C4D C5D 2(3)
C13D C8D C9D C10D -34(3)
C13D C12D C14D C15D 175.4(19)
C14D C12D C13D O1D 10(3)
C14D C12D C13D C8D -172.2(19)
C14D C15D C16D C17D -178.3(18)
C14D C15D C20D O2D -3(3)
C14D C15D C20D C19D 177.2(19)
C15D C16D C17D Br2D -179.3(16)
C15D C16D C17D C18D -1(3)
C16D C15D C20D O2D 179.4(19)
C16D C15D C20D C19D 0(3)
C16D C17D C18D C19D 4(3)
C17D C18D C19D C20D -5(3)
C18D C19D C20D O2D -177(2)
C18D C19D C20D C15D 3(3)
C20D C15D C16D C17D -1(3)

loop_
_twin_individual_id
_twin_individual_mass_fraction_refined
1 0.69(2)
2 0.31(2)
